data_4127753
loop_
_publ_author_name
'Han, Shiguo'
'Liu, Xitao'
'Liu, Yi'
'Xu, Zhiyun'
'Li, Yaobin'
'Hong, Maochun'
'Luo, Junhua'
'Sun, Zhihua'

_publ_section_title
;
 High-Temperature Antiferroelectric of Lead Iodide Hybrid Perovskites.
;
_journal_issue 32
_journal_name_full 'Journal of the American Chemical Society'
_journal_page_first 12470
_journal_page_last 12474
_journal_paper_doi 10.1021/jacs.9b05124
_journal_volume 141
_journal_year 2019
_chemical_formula_sum 'C12 H40 I10 N4 Pb3'
_chemical_formula_weight 2131.05
_space_group_crystal_system tetragonal
_space_group_IT_number 139
_space_group_name_Hall '-I 4 2'
_space_group_name_H-M_alt 'I 4/m m m'
_symmetry_space_group_name_Hall '-I 4 2'
_symmetry_space_group_name_H-M 'I 4/m m m'
_atom_sites_solution_hydrogens geom
_audit_creation_method SHELXL-2016/6
_cell_angle_alpha 90
_cell_angle_beta 90
_cell_angle_gamma 90
_cell_formula_units_Z 2
_cell_length_a 6.3937(6)
_cell_length_b 6.3937(6)
_cell_length_c 52.791(8)
_cell_measurement_reflns_used 2009
_cell_measurement_temperature 373(2)
_cell_measurement_theta_max 26.40
_cell_measurement_theta_min 2.38
_cell_volume 2158.1(4)
_computing_structure_refinement 'SHELXL-2016/6 (Sheldrick, 2016)'
_diffrn_ambient_temperature 373(2)
_diffrn_measured_fraction_theta_full 0.994
_diffrn_measured_fraction_theta_max 0.995
_diffrn_measurement_device_type 'Bruker APEX-II CCD'
_diffrn_radiation_type MoK\a
_diffrn_radiation_wavelength 0.71073
_diffrn_reflns_av_R_equivalents 0.0584
_diffrn_reflns_av_unetI/netI 0.0324
_diffrn_reflns_Laue_measured_fraction_full 0.994
_diffrn_reflns_Laue_measured_fraction_max 0.995
_diffrn_reflns_limit_h_max 8
_diffrn_reflns_limit_h_min -8
_diffrn_reflns_limit_k_max 5
_diffrn_reflns_limit_k_min -8
_diffrn_reflns_limit_l_max 68
_diffrn_reflns_limit_l_min -62
_diffrn_reflns_number 7002
_diffrn_reflns_point_group_measured_fraction_full 0.994
_diffrn_reflns_point_group_measured_fraction_max 0.995
_diffrn_reflns_theta_full 25.242
_diffrn_reflns_theta_max 27.513
_diffrn_reflns_theta_min 3.087
_exptl_absorpt_coefficient_mu 18.835
_exptl_crystal_density_diffrn 3.279
_exptl_crystal_description block
_exptl_crystal_F_000 1832
_refine_diff_density_max 2.598
_refine_diff_density_min -2.220
_refine_diff_density_rms 0.201
_refine_ls_extinction_method none
_refine_ls_goodness_of_fit_ref 1.041
_refine_ls_hydrogen_treatment constr
_refine_ls_matrix_type full
_refine_ls_number_parameters 118
_refine_ls_number_reflns 833
_refine_ls_number_restraints 229
_refine_ls_restrained_S_all 0.908
_refine_ls_R_factor_all 0.0795
_refine_ls_R_factor_gt 0.0510
_refine_ls_shift/su_max 0.000
_refine_ls_shift/su_mean 0.000
_refine_ls_structure_factor_coef Fsqd
_refine_ls_weighting_details 'w=1/[\s^2^(Fo^2^)+(0.0100P)^2^+99.0000P] where P=(Fo^2^+2Fc^2^)/3'
_refine_ls_weighting_scheme calc
_refine_ls_wR_factor_gt 0.0900
_refine_ls_wR_factor_ref 0.1024
_reflns_Friedel_coverage 0.000
_reflns_number_gt 591
_reflns_number_total 833
_reflns_threshold_expression 'I > 2\s(I)'
_cod_data_source_file ja9b05124_si_004.cif
_cod_data_source_block x
_cod_original_cell_volume 2158.1(5)
_cod_database_code 4127753
_shelx_shelxl_version_number 2016/6
_shelx_space_group_comment
;
The symmetry employed for this shelxl refinement is uniquely defined
by the following loop, which should always be used as a source of
symmetry information in preference to the above space-group names.
They are only intended as comments.
;

loop_
_space_group_symop_operation_xyz
'x, y, z'
'-y, x, z'
'-x, -y, z'
'y, -x, z'
'x, -y, -z'
'-x, y, -z'
'y, x, -z'
'-y, -x, -z'
'x+1/2, y+1/2, z+1/2'
'-y+1/2, x+1/2, z+1/2'
'-x+1/2, -y+1/2, z+1/2'
'y+1/2, -x+1/2, z+1/2'
'x+1/2, -y+1/2, -z+1/2'
'-x+1/2, y+1/2, -z+1/2'
'y+1/2, x+1/2, -z+1/2'
'-y+1/2, -x+1/2, -z+1/2'
'-x, -y, -z'
'y, -x, -z'
'x, y, -z'
'-y, x, -z'
'-x, y, z'
'x, -y, z'
'-y, -x, z'
'y, x, z'
'-x+1/2, -y+1/2, -z+1/2'
'y+1/2, -x+1/2, -z+1/2'
'x+1/2, y+1/2, -z+1/2'
'-y+1/2, x+1/2, -z+1/2'
'-x+1/2, y+1/2, z+1/2'
'x+1/2, -y+1/2, z+1/2'
'-y+1/2, -x+1/2, z+1/2'
'y+1/2, x+1/2, z+1/2'

loop_
_atom_site_label
_atom_site_type_symbol
_atom_site_fract_x
_atom_site_fract_y
_atom_site_fract_z
_atom_site_U_iso_or_equiv
_atom_site_adp_type
_atom_site_occupancy
_atom_site_site_symmetry_order
_atom_site_calc_flag
_atom_site_refinement_flags_posn
_atom_site_refinement_flags_adp
_atom_site_refinement_flags_occupancy
_atom_site_disorder_assembly
_atom_site_disorder_group
Pb1 Pb 0.000000 0.000000 0.000000 0.0546(5) Uani 1 16 d S T P . .
Pb2 Pb 0.000000 0.000000 0.12586(3) 0.0567(4) Uani 1 8 d S T P . .
I1 I 0.000000 0.500000 0.000000 0.1187(14) Uani 1 8 d S T P . .
I2 I 0.000000 0.500000 0.12562(6) 0.1321(12) Uani 1 4 d DS T P . .
I3 I 0.000000 0.000000 0.18239(7) 0.214(3) Uani 1 8 d S T P . .
I4 I 0.000000 0.000000 0.06071(5) 0.1055(11) Uani 1 8 d S T P . .
N1 N 0.479(7) 0.558(18) 0.1659(11) 0.16(3) Uani 0.125 1 d D U P A -1
H1A H 0.535968 0.599923 0.151324 0.245 Uiso 0.125 1 calc R U P A -1
H1B H 0.371816 0.473597 0.162664 0.245 Uiso 0.125 1 calc R U P A -1
H1C H 0.434719 0.668892 0.174514 0.245 Uiso 0.125 1 calc R U P A -1
C1 C 0.631(16) 0.45(3) 0.1803(16) 0.18(3) Uani 0.125 1 d D U P A -1
H1D H 0.748930 0.536631 0.185058 0.215 Uiso 0.125 1 calc R U P A -1
H1E H 0.680052 0.322788 0.172083 0.215 Uiso 0.125 1 calc R U P A -1
C2 C 0.483(17) 0.404(18) 0.2028(16) 0.18(3) Uani 0.125 1 d D U P A -1
H2D H 0.434048 0.260469 0.203515 0.212 Uiso 0.125 1 calc R U P A -1
H2E H 0.366194 0.501010 0.204010 0.212 Uiso 0.125 1 calc R U P A -1
C3 C 0.663(19) 0.45(3) 0.2216(18) 0.18(3) Uani 0.125 1 d D U P A -1
H3A H 0.798719 0.405393 0.215720 0.221 Uiso 0.125 1 calc R U P A -1
H3B H 0.668065 0.597426 0.226901 0.221 Uiso 0.125 1 calc R U P A -1
C4 C 0.56(3) 0.305(19) 0.2413(19) 0.18(4) Uani 0.125 1 d D U P A -1
H4A H 0.645558 0.302435 0.256385 0.274 Uiso 0.125 1 calc R U P A -1
H4B H 0.423796 0.354674 0.245410 0.274 Uiso 0.125 1 calc R U P A -1
H4C H 0.551968 0.166289 0.234442 0.274 Uiso 0.125 1 calc R U P A -1
N2 N 0.683(13) 0.445(17) 0.0604(18) 0.04(2) Uani 0.0625 1 d D U P B -1
H2A H 0.771707 0.480712 0.048125 0.054 Uiso 0.0625 1 calc R U P B -1
H2B H 0.731637 0.489419 0.075204 0.054 Uiso 0.0625 1 calc R U P B -1
H2C H 0.669843 0.306187 0.060732 0.054 Uiso 0.0625 1 calc R U P B -1
C5 C 0.485(17) 0.54(2) 0.0556(14) 0.05(2) Uani 0.0625 1 d D U P B -1
H5A H 0.421488 0.488036 0.040022 0.058 Uiso 0.0625 1 calc R U P B -1
H5B H 0.489162 0.688705 0.055871 0.058 Uiso 0.0625 1 calc R U P B -1
C6 C 0.380(13) 0.443(18) 0.0796(16) 0.04(2) Uani 0.0625 1 d D U P B -1
H6A H 0.236840 0.487432 0.080377 0.056 Uiso 0.0625 1 calc R U P B -1
H6B H 0.386208 0.293423 0.078808 0.056 Uiso 0.0625 1 calc R U P B -1
H6C H 0.452863 0.491067 0.094418 0.056 Uiso 0.0625 1 calc R U P B -1
N2B N 0.363(15) 0.46(2) 0.0461(18) 0.05(2) Uani 0.0625 1 d D U P C -2
H2BA H 0.300711 0.589563 0.046214 0.080 Uiso 0.0625 1 calc R U P C -2
H2BB H 0.438689 0.451386 0.032121 0.080 Uiso 0.0625 1 calc R U P C -2
H2BC H 0.265603 0.364998 0.046578 0.080 Uiso 0.0625 1 calc R U P C -2
C5B C 0.49(3) 0.447(16) 0.0677(17) 0.05(2) Uani 0.0625 1 d D U P C -2
H5BA H 0.417751 0.453263 0.083527 0.066 Uiso 0.0625 1 calc R U P C -2
H5BB H 0.607300 0.547867 0.067695 0.066 Uiso 0.0625 1 calc R U P C -2
C6B C 0.57(2) 0.222(16) 0.061(2) 0.04(2) Uani 0.0625 1 d D U P C -2
H6BA H 0.665290 0.175103 0.073912 0.064 Uiso 0.0625 1 calc R U P C -2
H6BB H 0.450902 0.129961 0.060580 0.064 Uiso 0.0625 1 calc R U P C -2
H6BC H 0.637602 0.223144 0.044986 0.064 Uiso 0.0625 1 calc R U P C -2

loop_
_atom_site_aniso_label
_atom_site_aniso_U_11
_atom_site_aniso_U_22
_atom_site_aniso_U_33
_atom_site_aniso_U_23
_atom_site_aniso_U_13
_atom_site_aniso_U_12
Pb1 0.0462(6) 0.0462(6) 0.0715(13) 0.000 0.000 0.000
Pb2 0.0472(5) 0.0472(5) 0.0757(10) 0.000 0.000 0.000
I1 0.191(4) 0.0360(13) 0.129(3) 0.000 0.000 0.000
I2 0.1089(19) 0.0374(10) 0.250(3) 0.000 0.000 0.000
I3 0.293(5) 0.293(5) 0.058(2) 0.000 0.000 0.000
I4 0.1304(18) 0.1304(18) 0.0557(16) 0.000 0.000 0.000
N1 0.16(4) 0.16(4) 0.17(3) -0.001(19) 0.00(2) 0.00(2)
C1 0.18(4) 0.18(4) 0.18(4) 0.000(10) -0.002(10) -0.001(10)
C2 0.18(3) 0.18(3) 0.18(3) -0.002(10) -0.001(10) 0.000(10)
C3 0.18(4) 0.18(4) 0.19(4) 0.000(10) 0.000(10) -0.001(10)
C4 0.18(4) 0.19(4) 0.18(4) 0.00(2) 0.00(2) 0.00(2)
N2 0.03(3) 0.04(3) 0.03(3) 0.002(18) 0.005(18) 0.004(18)
C5 0.05(2) 0.05(2) 0.05(2) 0.000(10) 0.000(10) 0.000(10)
C6 0.04(3) 0.04(3) 0.03(3) 0.002(18) 0.002(18) 0.002(18)
N2B 0.05(3) 0.05(3) 0.05(3) -0.001(18) -0.004(18) 0.001(18)
C5B 0.05(3) 0.05(3) 0.06(3) 0.001(10) 0.000(10) 0.000(10)
C6B 0.05(3) 0.04(3) 0.04(3) 0.002(18) 0.000(18) -0.001(18)

loop_
_atom_type_symbol
_atom_type_description
_atom_type_scat_dispersion_real
_atom_type_scat_dispersion_imag
_atom_type_scat_source
C C 0.0033 0.0016 'International Tables Vol C Tables 4.2.6.8 and 6.1.1.4'
H H 0.0000 0.0000 'International Tables Vol C Tables 4.2.6.8 and 6.1.1.4'
N N 0.0061 0.0033 'International Tables Vol C Tables 4.2.6.8 and 6.1.1.4'
I I -0.4742 1.8119 'International Tables Vol C Tables 4.2.6.8 and 6.1.1.4'
Pb Pb -3.3944 10.1111 'International Tables Vol C Tables 4.2.6.8 and 6.1.1.4'

loop_
_geom_angle_atom_site_label_1
_geom_angle_atom_site_label_2
_geom_angle_atom_site_label_3
_geom_angle
_geom_angle_site_symmetry_1
_geom_angle_site_symmetry_3
I1 Pb1 I1 90.0 2_655 .
I1 Pb1 I1 180.0 2_655 2
I1 Pb1 I1 90.0 . 2
I1 Pb1 I1 90.0 2_655 1_545
I1 Pb1 I1 180.0 . 1_545
I1 Pb1 I1 90.0 2 1_545
I1 Pb1 I4 90.0 2_655 17
I1 Pb1 I4 90.0 . 17
I1 Pb1 I4 90.0 2 17
I1 Pb1 I4 90.0 1_545 17
I1 Pb1 I4 90.0 2_655 .
I1 Pb1 I4 90.0 . .
I1 Pb1 I4 90.0 2 .
I1 Pb1 I4 90.0 1_545 .
I4 Pb1 I4 180.0 17 .
I3 Pb2 I2 90.22(7) . 2_655
I3 Pb2 I2 90.22(7) . 2
I2 Pb2 I2 179.56(14) 2_655 2
I3 Pb2 I2 90.22(7) . 1_545
I2 Pb2 I2 89.999(1) 2_655 1_545
I2 Pb2 I2 89.999(1) 2 1_545
I3 Pb2 I2 90.22(7) . .
I2 Pb2 I2 89.999(1) 2_655 .
I2 Pb2 I2 89.999(1) 2 .
I2 Pb2 I2 179.56(14) 1_545 .
Pb1 I1 Pb1 180.0 1_565 .
Pb2 I2 Pb2 179.55(14) . 1_565
N1 C1 C2 95(3) . .
C1 C2 C3 90(3) . .
C4 C3 C2 90(3) . .
N2 C5 C6 95(3) . .
N2B C5B C6B 95(3) . .

loop_
_geom_bond_atom_site_label_1
_geom_bond_atom_site_label_2
_geom_bond_distance
_geom_bond_site_symmetry_2
Pb1 I1 3.1969(3) 2_655
Pb1 I1 3.1969(3) .
Pb1 I1 3.1969(3) 2
Pb1 I1 3.1969(3) 1_545
Pb1 I4 3.205(3) 17
Pb1 I4 3.205(3) .
Pb2 I3 2.984(4) .
Pb2 I2 3.1969(3) 2_655
Pb2 I2 3.1969(3) 2
Pb2 I2 3.1969(3) 1_545
Pb2 I2 3.1969(3) .
N1 C1 1.418(11) .
C1 C2 1.55(2) .
C2 C3 1.55(2) .
C3 C4 1.55(2) .
N2 C5 1.420(11) .
C5 C6 1.55(2) .
N2B C5B 1.420(11) .
C5B C6B 1.55(2) .
